data_4505508
loop_
_publ_author_name
'Ali, Afsar'
'Hundal, Geeta'
'Gupta, Rajeev'

_publ_section_title
;
 Co3+-Based Building Blocks with Appended Phenol and Catechol Groups:
 Examples of Placing Hydrogen-Bond Donors and Acceptors in a Single
 Molecule
;
_journal_issue 3
_journal_name_full 'Crystal Growth &amp; Design'
_journal_page_first 1308
_journal_paper_doi 10.1021/cg201369g
_journal_volume 12
_journal_year 2012
_chemical_formula_sum 'C38 H29 Co N6 O9'
_chemical_formula_weight 772.60
_chemical_name_systematic
; 
 ? 
;
_space_group_IT_number 23
_symmetry_space_group_name_Hall 'I 2 2'
_symmetry_space_group_name_H-M 'I 2 2 2'
_atom_sites_solution_hydrogens geom
_atom_sites_solution_primary direct
_atom_sites_solution_secondary difmap
_audit_creation_method SHELXL-97
_cell_angle_alpha 90.00
_cell_angle_beta 90.00
_cell_angle_gamma 90.00
_cell_formula_units_Z 2
_cell_length_a 10.039(4)
_cell_length_b 15.446(5)
_cell_length_c 14.872(5)
_cell_measurement_temperature 293(2)
_cell_volume 2306.1(14)
_computing_structure_refinement 'SHELXL-97 (Sheldrick, 1997)'
_computing_structure_solution 'SHELXS-97 (Sheldrick, 1990)'
_diffrn_ambient_temperature 293(2)
_diffrn_measured_fraction_theta_full 0.995
_diffrn_measured_fraction_theta_max 0.995
_diffrn_radiation_monochromator graphite
_diffrn_radiation_source 'fine-focus sealed tube'
_diffrn_radiation_type MoK\a
_diffrn_radiation_wavelength 0.71073
_diffrn_reflns_av_R_equivalents 0.0491
_diffrn_reflns_av_sigmaI/netI 0.1091
_diffrn_reflns_limit_h_max 9
_diffrn_reflns_limit_h_min -12
_diffrn_reflns_limit_k_max 11
_diffrn_reflns_limit_k_min -19
_diffrn_reflns_limit_l_max 16
_diffrn_reflns_limit_l_min -18
_diffrn_reflns_number 3266
_diffrn_reflns_theta_full 26.00
_diffrn_reflns_theta_max 26.00
_diffrn_reflns_theta_min 3.60
_exptl_absorpt_coefficient_mu 0.423
_exptl_absorpt_correction_T_max 0.9354
_exptl_absorpt_correction_T_min 0.9278
_exptl_crystal_density_diffrn 1.113
_exptl_crystal_density_method 'not measured'
_exptl_crystal_F_000 796
_exptl_crystal_size_max 0.18
_exptl_crystal_size_mid 0.18
_exptl_crystal_size_min 0.16
_refine_diff_density_max 1.688
_refine_diff_density_min -0.527
_refine_diff_density_rms 0.173
_refine_ls_abs_structure_details 'Flack H D (1983), Acta Cryst. A39, 876-881'
_refine_ls_abs_structure_Flack 0.00
_refine_ls_extinction_method none
_refine_ls_goodness_of_fit_ref 1.110
_refine_ls_hydrogen_treatment mixed
_refine_ls_matrix_type full
_refine_ls_number_parameters 131
_refine_ls_number_reflns 2200
_refine_ls_number_restraints 0
_refine_ls_restrained_S_all 1.110
_refine_ls_R_factor_all 0.1239
_refine_ls_R_factor_gt 0.1120
_refine_ls_shift/su_max 0.000
_refine_ls_shift/su_mean 0.000
_refine_ls_structure_factor_coef Fsqd
_refine_ls_weighting_details 'calc w=1/[\s^2^(Fo^2^)+(0.1906P)^2^+0.0000P] where P=(Fo^2^+2Fc^2^)/3'
_refine_ls_weighting_scheme calc
_refine_ls_wR_factor_gt 0.2871
_refine_ls_wR_factor_ref 0.3059
_reflns_number_gt 1852
_reflns_number_total 2200
_reflns_threshold_expression >2sigma(I)
_cod_data_source_file cg201369g_si_001.cif
_cod_data_source_block 2
_cod_database_code 4505508

loop_
_symmetry_equiv_pos_as_xyz
'x, y, z'
'-x, -y, z'
'x, -y, -z'
'-x, y, -z'
'x+1/2, y+1/2, z+1/2'
'-x+1/2, -y+1/2, z+1/2'
'x+1/2, -y+1/2, -z+1/2'
'-x+1/2, y+1/2, -z+1/2'

loop_
_atom_site_label
_atom_site_type_symbol
_atom_site_fract_x
_atom_site_fract_y
_atom_site_fract_z
_atom_site_U_iso_or_equiv
_atom_site_adp_type
_atom_site_occupancy
_atom_site_symmetry_multiplicity
_atom_site_calc_flag
_atom_site_refinement_flags
C1 C 0.0837(9) 0.9462(5) 0.1652(6) 0.041(2) Uani 1 1 d .
C2 C 0.0868(14) 0.9455(8) 0.2589(6) 0.069(4) Uani 1 1 d .
H2 H 0.1448 0.9098 0.2905 0.083 Uiso 1 1 calc R
C4 C 0.1663(9) 0.8970(5) 0.1020(6) 0.0387(19) Uani 1 1 d .
C5 C 0.2085(9) 0.8708(5) -0.0532(6) 0.041(2) Uani 1 1 d .
C6 C 0.3332(11) 0.9009(9) -0.0771(9) 0.078(4) Uani 1 1 d .
H6 H 0.3757 0.9443 -0.0447 0.093 Uiso 1 1 calc R
C7 C 0.3922(12) 0.8629(10) -0.1526(10) 0.092(5) Uani 1 1 d .
H7 H 0.4737 0.8831 -0.1735 0.110 Uiso 1 1 calc R
C8 C 0.3305(11) 0.7963(8) -0.1954(8) 0.067(3) Uani 1 1 d .
H8 H 0.3742 0.7698 -0.2431 0.080 Uiso 1 1 calc R
C9 C 0.2098(10) 0.7672(6) -0.1721(7) 0.051(2) Uani 1 1 d .
C10 C 0.1462(9) 0.8030(6) -0.0985(6) 0.047(2) Uani 1 1 d .
H10 H 0.0638 0.7824 -0.0797 0.056 Uiso 1 1 calc R
N1 N 0.0000 1.0000 0.1229(6) 0.0367(18) Uani 1 2 d S
N2 N 0.1367(7) 0.9133(4) 0.0198(4) 0.0336(17) Uani 1 1 d .
O1 O 0.2542(7) 0.8428(5) 0.1311(5) 0.059(2) Uani 1 1 d .
O2 O 0.1449(8) 0.7048(5) -0.2149(6) 0.073(2) Uani 1 1 d .
H2A H 0.1893 0.6883 -0.2579 0.088 Uiso 1 1 calc R
Co1 Co 0.0000 1.0000 0.0000 0.0248(6) Uani 1 4 d S
C3 C 0.0000 1.0000 0.3021(9) 0.115(9) Uani 1 2 d S
H3 H 0.0000 1.0000 0.3646 0.138 Uiso 1 2 calc SR
O3 O 0.377(2) 0.7015(14) 0.0507(16) 0.046(6) Uani 0.25 1 d P

loop_
_atom_site_aniso_label
_atom_site_aniso_U_11
_atom_site_aniso_U_22
_atom_site_aniso_U_33
_atom_site_aniso_U_23
_atom_site_aniso_U_13
_atom_site_aniso_U_12
C1 0.046(5) 0.037(5) 0.040(5) 0.006(4) 0.001(4) 0.003(4)
C2 0.099(9) 0.082(8) 0.027(5) 0.001(5) -0.008(5) 0.032(8)
C4 0.048(5) 0.036(4) 0.032(4) 0.005(4) -0.011(4) 0.004(4)
C5 0.053(5) 0.034(4) 0.037(5) 0.000(4) 0.010(4) 0.005(4)
C6 0.055(6) 0.084(8) 0.094(9) -0.038(7) 0.038(6) -0.002(6)
C7 0.057(7) 0.103(10) 0.115(12) -0.045(9) 0.038(8) -0.013(7)
C8 0.067(7) 0.068(7) 0.066(7) -0.030(6) 0.027(6) 0.003(6)
C9 0.054(5) 0.047(5) 0.051(6) -0.005(4) 0.002(5) 0.018(4)
C10 0.049(5) 0.045(5) 0.046(5) -0.006(4) 0.008(4) 0.001(4)
N1 0.040(4) 0.031(4) 0.039(5) 0.000 0.000 -0.002(7)
N2 0.049(4) 0.023(3) 0.029(5) 0.004(2) -0.004(3) -0.004(3)
O1 0.071(5) 0.060(5) 0.045(4) 0.008(3) -0.002(3) 0.027(4)
O2 0.074(5) 0.076(5) 0.070(5) -0.038(4) 0.015(4) -0.018(4)
Co1 0.0386(10) 0.0165(8) 0.0193(9) 0.000 0.000 0.000
C3 0.17(2) 0.153(18) 0.020(5) 0.000 0.000 0.11(2)
O3 0.055(13) 0.037(12) 0.045(14) -0.027(11) -0.008(12) 0.022(11)

loop_
_atom_type_symbol
_atom_type_description
_atom_type_scat_dispersion_real
_atom_type_scat_dispersion_imag
_atom_type_scat_source
C C 0.0033 0.0016 'International Tables Vol C Tables 4.2.6.8 and 6.1.1.4'
H H 0.0000 0.0000 'International Tables Vol C Tables 4.2.6.8 and 6.1.1.4'
N N 0.0061 0.0033 'International Tables Vol C Tables 4.2.6.8 and 6.1.1.4'
O O 0.0106 0.0060 'International Tables Vol C Tables 4.2.6.8 and 6.1.1.4'
Co Co 0.3494 0.9721 'International Tables Vol C Tables 4.2.6.8 and 6.1.1.4'

loop_
_geom_angle_atom_site_label_1
_geom_angle_atom_site_label_2
_geom_angle_atom_site_label_3
_geom_angle
_geom_angle_site_symmetry_1
_geom_angle_site_symmetry_3
N1 C1 C2 119.3(9) . .
N1 C1 C4 112.1(8) . .
C2 C1 C4 128.6(8) . .
C3 C2 C1 116.7(10) . .
C3 C2 H2 121.7 . .
C1 C2 H2 121.7 . .
N2 C4 O1 127.3(9) . .
N2 C4 C1 112.2(8) . .
O1 C4 C1 120.5(8) . .
C6 C5 C10 122.3(9) . .
C6 C5 N2 119.2(8) . .
C10 C5 N2 118.4(8) . .
C5 C6 C7 116.7(11) . .
C5 C6 H6 121.7 . .
C7 C6 H6 121.7 . .
C8 C7 C6 120.1(11) . .
C8 C7 H7 120.0 . .
C6 C7 H7 120.0 . .
C9 C8 C7 123.1(10) . .
C9 C8 H8 118.4 . .
C7 C8 H8 118.4 . .
O2 C9 C8 124.4(9) . .
O2 C9 C10 116.4(9) . .
C8 C9 C10 119.2(10) . .
C9 C10 C5 118.4(9) . .
C9 C10 H10 120.8 . .
C5 C10 H10 120.8 . .
C1 N1 C1 124.0(10) . 2_575
C1 N1 Co1 118.0(5) . .
C1 N1 Co1 118.0(5) 2_575 .
C4 N2 C5 120.3(8) . .
C4 N2 Co1 116.4(6) . .
C5 N2 Co1 123.2(5) . .
C9 O2 H2A 109.5 . .
N1 Co1 N1 180.0 3_575 .
N1 Co1 N2 98.74(17) 3_575 .
N1 Co1 N2 81.26(17) . .
N1 Co1 N2 98.74(17) 3_575 2_575
N1 Co1 N2 81.26(17) . 2_575
N2 Co1 N2 162.5(3) . 2_575
N1 Co1 N2 81.26(17) 3_575 4
N1 Co1 N2 98.74(17) . 4
N2 Co1 N2 92.7(4) . 4
N2 Co1 N2 90.0(4) 2_575 4
N1 Co1 N2 81.26(17) 3_575 3_575
N1 Co1 N2 98.74(17) . 3_575
N2 Co1 N2 90.0(4) . 3_575
N2 Co1 N2 92.7(4) 2_575 3_575
N2 Co1 N2 162.5(3) 4 3_575
C2 C3 C2 124.1(12) 2_575 .
C2 C3 H3 117.9 2_575 .
C2 C3 H3 117.9 . .

loop_
_geom_bond_atom_site_label_1
_geom_bond_atom_site_label_2
_geom_bond_distance
_geom_bond_site_symmetry_2
C1 N1 1.338(9) .
C1 C2 1.395(12) .
C1 C4 1.466(13) .
C2 C3 1.372(13) .
C2 H2 0.9300 .
C4 N2 1.283(10) .
C4 O1 1.290(10) .
C5 C6 1.382(14) .
C5 C10 1.393(13) .
C5 N2 1.460(10) .
C6 C7 1.398(15) .
C6 H6 0.9300 .
C7 C8 1.358(16) .
C7 H7 0.9300 .
C8 C9 1.338(16) .
C8 H8 0.9300 .
C9 O2 1.326(12) .
C9 C10 1.383(13) .
C10 H10 0.9300 .
N1 C1 1.338(9) 2_575
N1 Co1 1.828(9) .
N2 Co1 1.939(7) .
O2 H2A 0.8200 .
Co1 N1 1.828(9) 3_575
Co1 N2 1.939(7) 2_575
Co1 N2 1.939(7) 4
Co1 N2 1.939(7) 3_575
C3 C2 1.372(13) 2_575
C3 H3 0.9300 .

loop_
_geom_torsion_atom_site_label_1
_geom_torsion_atom_site_label_2
_geom_torsion_atom_site_label_3
_geom_torsion_atom_site_label_4
_geom_torsion
_geom_torsion_site_symmetry_1
_geom_torsion_site_symmetry_4
N1 C1 C2 C3 1.3(15) . .
C4 C1 C2 C3 178.3(8) . .
N1 C1 C4 N2 -2.9(10) . .
C2 C1 C4 N2 179.9(10) . .
N1 C1 C4 O1 179.0(7) . .
C2 C1 C4 O1 1.8(16) . .
C10 C5 C6 C7 3.1(19) . .
N2 C5 C6 C7 -174.4(11) . .
C5 C6 C7 C8 -4(2) . .
C6 C7 C8 C9 4(2) . .
C7 C8 C9 O2 177.1(12) . .
C7 C8 C9 C10 -3(2) . .
O2 C9 C10 C5 -177.8(9) . .
C8 C9 C10 C5 2.4(16) . .
C6 C5 C10 C9 -2.5(16) . .
N2 C5 C10 C9 175.0(8) . .
C2 C1 N1 C1 -0.7(8) . 2_575
C4 C1 N1 C1 -178.2(8) . 2_575
C2 C1 N1 Co1 179.3(8) . .
C4 C1 N1 Co1 1.8(8) . .
O1 C4 N2 C5 -2.2(13) . .
C1 C4 N2 C5 179.7(7) . .
O1 C4 N2 Co1 -179.4(7) . .
C1 C4 N2 Co1 2.6(9) . .
C6 C5 N2 C4 -78.9(12) . .
C10 C5 N2 C4 103.5(10) . .
C6 C5 N2 Co1 98.0(11) . .
C10 C5 N2 Co1 -79.6(9) . .
C1 N1 Co1 N1 -135(26) . 3_575
C1 N1 Co1 N1 45(26) 2_575 3_575
C1 N1 Co1 N2 -0.4(5) . .
C1 N1 Co1 N2 179.6(5) 2_575 .
C1 N1 Co1 N2 179.6(5) . 2_575
C1 N1 Co1 N2 -0.4(5) 2_575 2_575
C1 N1 Co1 N2 91.0(5) . 4
C1 N1 Co1 N2 -89.0(5) 2_575 4
C1 N1 Co1 N2 -89.0(5) . 3_575
C1 N1 Co1 N2 91.0(5) 2_575 3_575
C4 N2 Co1 N1 178.6(6) . 3_575
C5 N2 Co1 N1 1.6(6) . 3_575
C4 N2 Co1 N1 -1.4(6) . .
C5 N2 Co1 N1 -178.4(6) . .
C4 N2 Co1 N2 -1.4(6) . 2_575
C5 N2 Co1 N2 -178.4(6) . 2_575
C4 N2 Co1 N2 -99.8(6) . 4
C5 N2 Co1 N2 83.2(6) . 4
C4 N2 Co1 N2 97.5(6) . 3_575
C5 N2 Co1 N2 -79.6(6) . 3_575
C1 C2 C3 C2 -0.6(8) . 2_575
